data_7102157
loop_
_publ_author_name
'Hill, Yennifer'
'Brice\~no, Alexander'

_publ_section_title
;
 Exploiting the use of hydrogen bonding and metal-coordination in the
 self-assembly of photoreactive multicomponent networks.
;
_journal_issue 38
_journal_name_full 'Chemical communications (Cambridge, England)'
_journal_page_first 3930
_journal_page_last 3932
_journal_paper_doi 10.1039/b706936g
_journal_year 2007
_chemical_compound_source Synthesis
_chemical_formula_moiety 'C50 H40 Mn N10 S2'
_chemical_formula_sum 'C50 H40 Mn N10 S2'
_chemical_formula_weight 899.98
_chemical_name_systematic
;
?
;
_space_group_IT_number 15
_symmetry_cell_setting monoclinic
_symmetry_space_group_name_Hall '-C 2yc'
_symmetry_space_group_name_H-M 'C 1 2/c 1'
_atom_sites_solution_hydrogens geom
_atom_sites_solution_primary direct
_atom_sites_solution_secondary difmap
_audit_creation_method SHELXL-97
_cell_angle_alpha 90.00
_cell_angle_beta 111.244(2)
_cell_angle_gamma 90.00
_cell_formula_units_Z 4
_cell_length_a 21.104(3)
_cell_length_b 14.0400(16)
_cell_length_c 17.205(2)
_cell_measurement_reflns_used 1360
_cell_measurement_temperature 293(2)
_cell_measurement_theta_max 28.0
_cell_measurement_theta_min 2.16
_cell_volume 4751.4(10)
_computing_cell_refinement 'CrystalClear (Rigaku/MSC Inc., 2005)'
_computing_data_collection 'CrystalClear (Rigaku/MSC Inc., 2005)'
_computing_data_reduction 'CrystalClear (Rigaku/MSC Inc., 2005)'
_computing_molecular_graphics
;
SHELXLTL-NT V5.1 (Bruker AXS, 1998) and DIAMOND
(Brandenburg, 1998)
;
_computing_publication_material
;
SHELXLTL-NT V5.1 (Bruker AXS, 1998) and PLATON (Spek, 2003).
;
_computing_structure_refinement 'SHELXLTL-NT V5.1 (Bruker AXS, 1998)'
_computing_structure_solution 'SHELXLTL-NT V5.1 (Bruker AXS, 1998)'
_diffrn_ambient_temperature 293(2)
_diffrn_detector_area_resol_mean 14.6306
_diffrn_measured_fraction_theta_full 0.979
_diffrn_measured_fraction_theta_max 0.795
_diffrn_measurement_device
;
Mercury (2x2 bin mode)
;
_diffrn_measurement_device_type 'Rigaku AFC7S Mercury'
_diffrn_measurement_method \w
_diffrn_radiation_detector CCD
_diffrn_radiation_monochromator graphite
_diffrn_radiation_source 'normal-focus sealed tube'
_diffrn_radiation_type MoK\a
_diffrn_radiation_wavelength 0.71070
_diffrn_reflns_av_R_equivalents 0.0650
_diffrn_reflns_av_sigmaI/netI 0.0648
_diffrn_reflns_limit_h_max 27
_diffrn_reflns_limit_h_min -27
_diffrn_reflns_limit_k_max 16
_diffrn_reflns_limit_k_min -16
_diffrn_reflns_limit_l_max 22
_diffrn_reflns_limit_l_min -22
_diffrn_reflns_number 27061
_diffrn_reflns_theta_full 25.00
_diffrn_reflns_theta_max 28.13
_diffrn_reflns_theta_min 1.78
_exptl_absorpt_coefficient_mu 0.411
_exptl_absorpt_correction_T_max 0.930
_exptl_absorpt_correction_T_min 0.838
_exptl_absorpt_correction_type multi-scan
_exptl_absorpt_process_details 'Jacobson, R. (1998) Private communication'
_exptl_crystal_colour brown
_exptl_crystal_density_diffrn 1.258
_exptl_crystal_density_method 'not measured'
_exptl_crystal_description Prism
_exptl_crystal_F_000 1868
_exptl_crystal_size_max 0.48
_exptl_crystal_size_mid 0.37
_exptl_crystal_size_min 0.18
_refine_diff_density_max 0.620
_refine_diff_density_min -0.551
_refine_diff_density_rms 0.066
_refine_ls_extinction_method none
_refine_ls_goodness_of_fit_ref 1.043
_refine_ls_hydrogen_treatment constr
_refine_ls_matrix_type full
_refine_ls_number_parameters 294
_refine_ls_number_reflns 4615
_refine_ls_number_restraints 1
_refine_ls_restrained_S_all 1.043
_refine_ls_R_factor_all 0.1332
_refine_ls_R_factor_gt 0.0711
_refine_ls_shift/su_max 0.000
_refine_ls_shift/su_mean 0.000
_refine_ls_structure_factor_coef Fsqd
_refine_ls_weighting_details 'calc w=1/[\s^2^(Fo^2^)+(0.1060P)^2^+4.1272P] where P=(Fo^2^+2Fc^2^)/3'
_refine_ls_weighting_scheme calc
_refine_ls_wR_factor_gt 0.1834
_refine_ls_wR_factor_ref 0.2175
_reflns_number_gt 2714
_reflns_number_total 4615
_reflns_threshold_expression >2sigma(I)
_cod_data_source_file b706936g.txt
_cod_data_source_block 4
_cod_depositor_comments
;
The following automatic conversions were performed:
'_symmetry_cell_setting' value 'Monoclinic' changed to 'monoclinic'
according to '/home/saulius/struct/CIF-dictionaries/cif_core.dic'
dictionary named 'cif_core.dic' version 2.4.1 from
2010-06-29.

'_exptl_absorpt_correction_type' value 'Multi-scan' changed
to 'multi-scan' according to
'/home/saulius/struct/CIF-dictionaries/cif_core.dic' dictionary named
'cif_core.dic' version 2.4.1 from 2010-06-29.

Automatic conversion script
Id: cif_fix_enum 1527 2010-12-29 10:47:43Z saulius 
;
_cod_original_sg_symbol_Hall -C2yc
_cod_original_sg_symbol_H-M C2/c
_cod_database_code 7102157

loop_
_symmetry_equiv_pos_as_xyz
'x, y, z'
'-x, y, -z+1/2'
'x+1/2, y+1/2, z'
'-x+1/2, y+1/2, -z+1/2'
'-x, -y, -z'
'x, -y, z-1/2'
'-x+1/2, -y+1/2, -z'
'x+1/2, -y+1/2, z-1/2'

loop_
_atom_site_label
_atom_site_type_symbol
_atom_site_fract_x
_atom_site_fract_y
_atom_site_fract_z
_atom_site_U_iso_or_equiv
_atom_site_adp_type
_atom_site_occupancy
_atom_site_symmetry_multiplicity
_atom_site_calc_flag
_atom_site_refinement_flags
_atom_site_disorder_assembly
_atom_site_disorder_group
Mn1 Mn 0.5000 0.5000 0.5000 0.0483(3) Uani 1 2 d S . .
N1 N 0.59329(15) 0.4264(2) 0.5986(2) 0.0531(8) Uani 1 1 d . . .
N2 N 0.8888(2) 0.4573(3) 0.7408(3) 0.0806(12) Uani 1 1 d . . .
N3 N 0.95678(15) 0.0591(2) 0.59706(19) 0.0529(8) Uani 1 1 d . . .
N4 N 0.74361(18) 0.1817(2) 0.5892(2) 0.0612(9) Uani 1 1 d . . .
N5 N 0.44248(17) 0.3700(3) 0.4933(2) 0.0638(10) Uani 1 1 d . . .
C1 C 0.77643(18) 0.2801(3) 0.7521(2) 0.0538(10) Uani 1 1 d . . .
H1 H 0.7845 0.2914 0.8112 0.065 Uiso 1 1 calc R . .
C2 C 0.84303(18) 0.2997(3) 0.7363(2) 0.0531(10) Uani 1 1 d . . .
H2 H 0.8309 0.3117 0.6766 0.064 Uiso 1 1 calc R . .
C3 C 0.86153(19) 0.1936(3) 0.7524(2) 0.0533(10) Uani 1 1 d . . .
H3 H 0.8895 0.1845 0.8113 0.064 Uiso 1 1 calc R . .
C4 C 0.78522(19) 0.1712(3) 0.7387(2) 0.0550(10) Uani 1 1 d . . .
H4 H 0.7810 0.1325 0.7840 0.066 Uiso 1 1 calc R . .
C5 C 0.71307(18) 0.3324(3) 0.6998(2) 0.0523(10) Uani 1 1 d . . .
C6 C 0.6494(2) 0.3040(3) 0.6973(3) 0.0687(12) Uani 1 1 d . . .
H6 H 0.6452 0.2531 0.7296 0.082 Uiso 1 1 calc R . .
C7 C 0.5920(2) 0.3522(3) 0.6461(3) 0.0680(12) Uani 1 1 d . . .
H7 H 0.5498 0.3313 0.6450 0.082 Uiso 1 1 calc R . .
C8 C 0.65527(19) 0.4540(3) 0.6029(3) 0.0572(10) Uani 1 1 d . . .
H8 H 0.6584 0.5062 0.5711 0.069 Uiso 1 1 calc R . .
C9 C 0.71454(18) 0.4098(3) 0.6514(2) 0.0562(11) Uani 1 1 d . . .
H9 H 0.7560 0.4325 0.6516 0.067 Uiso 1 1 calc R . .
C10 C 0.8913(2) 0.3761(3) 0.7829(3) 0.0593(11) Uani 1 1 d . . .
C11 C 0.9355(2) 0.3628(4) 0.8638(3) 0.0840(16) Uani 1 1 d . . .
H11 H 0.9357 0.3059 0.8916 0.101 Uiso 1 1 calc R . .
C12 C 0.9800(3) 0.4362(6) 0.9030(4) 0.116(2) Uani 1 1 d . . .
H12 H 1.0105 0.4286 0.9573 0.139 Uiso 1 1 calc R . .
C13 C 0.9786(4) 0.5191(6) 0.8617(6) 0.125(3) Uani 1 1 d . . .
H13 H 1.0085 0.5683 0.8867 0.150 Uiso 1 1 calc R . .
C14 C 0.9308(4) 0.5286(5) 0.7803(5) 0.111(2) Uani 1 1 d . . .
H14 H 0.9281 0.5862 0.7526 0.133 Uiso 1 1 calc R . .
C15 C 0.89525(18) 0.1459(3) 0.6995(2) 0.0493(9) Uani 1 1 d . . .
C16 C 0.8997(2) 0.0489(3) 0.6949(3) 0.0623(11) Uani 1 1 d . . .
H16 H 0.8820 0.0100 0.7259 0.075 Uiso 1 1 calc R . .
C17 C 0.9305(2) 0.0090(3) 0.6439(3) 0.0633(12) Uani 1 1 d . . .
H17 H 0.9331 -0.0571 0.6422 0.076 Uiso 1 1 calc R . .
C18 C 0.95337(19) 0.1535(3) 0.6025(3) 0.0552(10) Uani 1 1 d . . .
H18 H 0.9717 0.1910 0.5713 0.066 Uiso 1 1 calc R . .
C19 C 0.9239(2) 0.1978(3) 0.6524(3) 0.0604(11) Uani 1 1 d . . .
H19 H 0.9232 0.2640 0.6544 0.073 Uiso 1 1 calc R . .
C20 C 0.74483(18) 0.1309(3) 0.6546(2) 0.0514(10) Uani 1 1 d . . .
C21 C 0.7134(2) 0.0448(4) 0.6454(3) 0.0808(15) Uani 1 1 d . . .
H21 H 0.7143 0.0109 0.6922 0.097 Uiso 1 1 calc R . .
C22 C 0.6803(3) 0.0077(4) 0.5670(4) 0.0996(19) Uani 1 1 d . . .
H22 H 0.6599 -0.0520 0.5603 0.119 Uiso 1 1 calc R . .
C23 C 0.6780(2) 0.0600(4) 0.4999(3) 0.0834(15) Uani 1 1 d . . .
H23 H 0.6555 0.0379 0.4460 0.100 Uiso 1 1 calc R . .
C24 C 0.7097(2) 0.1456(4) 0.5142(3) 0.0749(14) Uani 1 1 d . . .
H24 H 0.7076 0.1818 0.4680 0.090 Uiso 1 1 calc R . .
C25A C 0.4057(8) 0.3254(16) 0.4938(13) 0.069(8) Uiso 0.30 1 d PD A 1
S1A S 0.3394(6) 0.2646(10) 0.5009(9) 0.163(4) Uiso 0.30 1 d PD A 1
C25 C 0.4201(4) 0.3079(5) 0.5241(6) 0.063(2) Uani 0.70 1 d P A 2
S1 S 0.38845(18) 0.22489(19) 0.5633(3) 0.1443(12) Uani 0.70 1 d P A 2

loop_
_atom_site_aniso_label
_atom_site_aniso_U_11
_atom_site_aniso_U_22
_atom_site_aniso_U_33
_atom_site_aniso_U_23
_atom_site_aniso_U_13
_atom_site_aniso_U_12
Mn1 0.0394(5) 0.0488(5) 0.0556(5) -0.0064(4) 0.0158(4) 0.0092(3)
N1 0.0468(19) 0.056(2) 0.0555(19) -0.0016(17) 0.0170(15) 0.0078(15)
N2 0.080(3) 0.077(3) 0.091(3) -0.016(3) 0.037(2) -0.012(2)
N3 0.0504(18) 0.054(2) 0.0530(19) -0.0078(16) 0.0176(16) 0.0095(15)
N4 0.083(2) 0.053(2) 0.0449(18) 0.0013(16) 0.0202(18) -0.0089(18)
N5 0.053(2) 0.056(2) 0.085(3) -0.009(2) 0.0276(19) 0.0008(17)
C1 0.054(2) 0.066(3) 0.042(2) -0.0002(18) 0.0184(18) 0.0180(19)
C2 0.053(2) 0.064(3) 0.0401(19) -0.0059(18) 0.0144(17) 0.0166(19)
C3 0.052(2) 0.062(3) 0.043(2) -0.0015(18) 0.0141(18) 0.0168(18)
C4 0.060(2) 0.063(3) 0.044(2) 0.0109(19) 0.0218(19) 0.015(2)
C5 0.050(2) 0.057(3) 0.050(2) -0.0046(19) 0.0190(18) 0.0146(18)
C6 0.061(3) 0.073(3) 0.078(3) 0.018(2) 0.031(2) 0.014(2)
C7 0.049(2) 0.074(3) 0.084(3) 0.004(3) 0.028(2) 0.009(2)
C8 0.049(2) 0.056(3) 0.063(2) 0.004(2) 0.015(2) 0.0082(19)
C9 0.040(2) 0.062(3) 0.061(2) 0.002(2) 0.0125(19) 0.0079(18)
C10 0.056(2) 0.066(3) 0.057(2) -0.015(2) 0.021(2) 0.011(2)
C11 0.076(3) 0.087(4) 0.067(3) -0.027(3) 0.000(3) 0.013(3)
C12 0.086(4) 0.133(6) 0.101(5) -0.054(5) 0.001(4) 0.001(4)
C13 0.092(5) 0.145(7) 0.139(7) -0.074(6) 0.043(5) -0.044(5)
C14 0.114(5) 0.099(5) 0.139(6) -0.016(4) 0.069(5) -0.012(4)
C15 0.045(2) 0.058(3) 0.042(2) -0.0031(18) 0.0115(17) 0.0103(18)
C16 0.075(3) 0.057(3) 0.067(3) 0.007(2) 0.039(2) 0.018(2)
C17 0.075(3) 0.047(3) 0.070(3) 0.000(2) 0.029(2) 0.016(2)
C18 0.058(2) 0.051(3) 0.064(2) -0.009(2) 0.031(2) 0.0028(18)
C19 0.061(2) 0.051(3) 0.068(3) -0.012(2) 0.022(2) 0.009(2)
C20 0.049(2) 0.055(3) 0.055(2) 0.0103(19) 0.0251(19) 0.0030(18)
C21 0.088(3) 0.082(4) 0.074(3) 0.019(3) 0.032(3) -0.021(3)
C22 0.118(5) 0.085(4) 0.090(4) 0.000(3) 0.030(4) -0.052(3)
C23 0.088(3) 0.086(4) 0.071(3) -0.006(3) 0.022(3) -0.034(3)
C24 0.091(3) 0.070(3) 0.055(3) 0.004(2) 0.017(2) -0.023(3)
C25 0.067(4) 0.037(4) 0.083(6) -0.002(4) 0.024(4) 0.004(3)
S1 0.178(3) 0.0763(17) 0.213(3) 0.0136(19) 0.113(3) -0.0344(17)

loop_
_atom_type_symbol
_atom_type_description
_atom_type_scat_dispersion_real
_atom_type_scat_dispersion_imag
_atom_type_scat_source
C C 0.0033 0.0016 'International Tables Vol C Tables 4.2.6.8 and 6.1.1.4'
H H 0.0000 0.0000 'International Tables Vol C Tables 4.2.6.8 and 6.1.1.4'
N N 0.0061 0.0033 'International Tables Vol C Tables 4.2.6.8 and 6.1.1.4'
S S 0.1246 0.1234 'International Tables Vol C Tables 4.2.6.8 and 6.1.1.4'
Mn Mn 0.3368 0.7283 'International Tables Vol C Tables 4.2.6.8 and 6.1.1.4'

loop_
_geom_angle_atom_site_label_1
_geom_angle_atom_site_label_2
_geom_angle_atom_site_label_3
_geom_angle
_geom_angle_site_symmetry_1
_geom_angle_site_symmetry_3
N5 Mn1 N5 180.0 . 5_666
N5 Mn1 N1 88.53(13) . .
N5 Mn1 N1 91.47(13) 5_666 .
N5 Mn1 N1 91.47(13) . 5_666
N5 Mn1 N1 88.53(13) 5_666 5_666
N1 Mn1 N1 180.000(1) . 5_666
N5 Mn1 N3 88.92(13) . 3_455
N5 Mn1 N3 91.08(13) 5_666 3_455
N1 Mn1 N3 94.79(11) . 3_455
N1 Mn1 N3 85.21(11) 5_666 3_455
N5 Mn1 N3 91.08(13) . 7_656
N5 Mn1 N3 88.92(13) 5_666 7_656
N1 Mn1 N3 85.21(11) . 7_656
N1 Mn1 N3 94.79(11) 5_666 7_656
N3 Mn1 N3 180.00(8) 3_455 7_656
C7 N1 C8 115.4(3) . .
C7 N1 Mn1 126.6(3) . .
C8 N1 Mn1 117.6(3) . .
C10 N2 C14 118.0(5) . .
C18 N3 C17 116.0(3) . .
C18 N3 Mn1 116.8(3) . 3_545
C17 N3 Mn1 127.0(3) . 3_545
C20 N4 C24 117.2(4) . .
C25A N5 Mn1 161.2(15) . .
C25 N5 Mn1 152.6(5) . .
C5 C1 C2 118.3(3) . .
C5 C1 C4 121.0(3) . .
C2 C1 C4 89.1(3) . .
C5 C1 H1 108.9 . .
C2 C1 H1 108.9 . .
C4 C1 H1 108.9 . .
C10 C2 C3 121.2(3) . .
C10 C2 C1 121.2(3) . .
C3 C2 C1 89.1(3) . .
C10 C2 H2 107.9 . .
C3 C2 H2 107.9 . .
C1 C2 H2 107.9 . .
C15 C3 C2 117.9(3) . .
C15 C3 C4 120.4(3) . .
C2 C3 C4 89.3(3) . .
C15 C3 H3 109.2 . .
C2 C3 H3 109.2 . .
C4 C3 H3 109.2 . .
C20 C4 C1 117.0(3) . .
C20 C4 C3 114.4(3) . .
C1 C4 C3 87.3(3) . .
C20 C4 H4 112.0 . .
C1 C4 H4 112.0 . .
C3 C4 H4 112.0 . .
C9 C5 C6 116.2(4) . .
C9 C5 C1 122.5(4) . .
C6 C5 C1 121.3(4) . .
C5 C6 C7 119.5(4) . .
C5 C6 H6 120.2 . .
C7 C6 H6 120.2 . .
N1 C7 C6 124.3(4) . .
N1 C7 H7 117.9 . .
C6 C7 H7 117.9 . .
N1 C8 C9 123.9(4) . .
N1 C8 H8 118.0 . .
C9 C8 H8 118.0 . .
C8 C9 C5 120.6(4) . .
C8 C9 H9 119.7 . .
C5 C9 H9 119.7 . .
N2 C10 C11 122.7(4) . .
N2 C10 C2 115.7(4) . .
C11 C10 C2 121.6(5) . .
C10 C11 C12 118.6(6) . .
C10 C11 H11 120.7 . .
C12 C11 H11 120.7 . .
C13 C12 C11 119.9(6) . .
C13 C12 H12 120.0 . .
C11 C12 H12 120.0 . .
C12 C13 C14 118.3(6) . .
C12 C13 H13 120.9 . .
C14 C13 H13 120.9 . .
N2 C14 C13 122.4(7) . .
N2 C14 H14 118.8 . .
C13 C14 H14 118.8 . .
C16 C15 C19 115.9(4) . .
C16 C15 C3 122.4(4) . .
C19 C15 C3 121.7(4) . .
C15 C16 C17 119.7(4) . .
C15 C16 H16 120.1 . .
C17 C16 H16 120.1 . .
N3 C17 C16 124.2(4) . .
N3 C17 H17 117.9 . .
C16 C17 H17 117.9 . .
N3 C18 C19 122.7(4) . .
N3 C18 H18 118.6 . .
C19 C18 H18 118.6 . .
C18 C19 C15 121.4(4) . .
C18 C19 H19 119.3 . .
C15 C19 H19 119.3 . .
N4 C20 C21 121.4(4) . .
N4 C20 C4 116.5(3) . .
C21 C20 C4 122.0(4) . .
C20 C21 C22 120.2(4) . .
C20 C21 H21 119.9 . .
C22 C21 H21 119.9 . .
C23 C22 C21 118.6(5) . .
C23 C22 H22 120.7 . .
C21 C22 H22 120.7 . .
C24 C23 C22 117.7(5) . .
C24 C23 H23 121.2 . .
C22 C23 H23 121.2 . .
N4 C24 C23 124.9(4) . .
N4 C24 H24 117.6 . .
C23 C24 H24 117.6 . .
N5 C25A S1A 171(2) . .
N5 C25 S1 178.6(9) . .

loop_
_geom_bond_atom_site_label_1
_geom_bond_atom_site_label_2
_geom_bond_distance
_geom_bond_site_symmetry_2
Mn1 N5 2.172(4) .
Mn1 N5 2.172(4) 5_666
Mn1 N1 2.324(3) .
Mn1 N1 2.324(3) 5_666
Mn1 N3 2.327(3) 3_455
Mn1 N3 2.327(3) 7_656
N1 C7 1.331(5) .
N1 C8 1.340(5) .
N2 C10 1.341(6) .
N2 C14 1.346(8) .
N3 C18 1.331(5) .
N3 C17 1.332(5) .
N3 Mn1 2.327(3) 3_545
N4 C20 1.324(5) .
N4 C24 1.329(5) .
N5 C25A 1.000(13) .
N5 C25 1.201(8) .
C1 C5 1.505(5) .
C1 C2 1.550(5) .
C1 C4 1.567(6) .
C1 H1 0.9800 .
C2 C10 1.497(6) .
C2 C3 1.540(5) .
C2 H2 0.9800 .
C3 C15 1.500(5) .
C3 C4 1.573(5) .
C3 H3 0.9800 .
C4 C20 1.499(5) .
C4 H4 0.9800 .
C5 C9 1.377(6) .
C5 C6 1.387(6) .
C6 C7 1.389(6) .
C6 H6 0.9300 .
C7 H7 0.9300 .
C8 C9 1.375(5) .
C8 H8 0.9300 .
C9 H9 0.9300 .
C10 C11 1.379(6) .
C11 C12 1.393(8) .
C11 H11 0.9300 .
C12 C13 1.358(10) .
C12 H12 0.9300 .
C13 C14 1.405(10) .
C13 H13 0.9300 .
C14 H14 0.9300 .
C15 C16 1.370(6) .
C15 C19 1.381(6) .
C16 C17 1.387(6) .
C16 H16 0.9300 .
C17 H17 0.9300 .
C18 C19 1.378(5) .
C18 H18 0.9300 .
C19 H19 0.9300 .
C20 C21 1.360(6) .
C21 C22 1.377(7) .
C21 H21 0.9300 .
C22 C23 1.355(7) .
C22 H22 0.9300 .
C23 C24 1.353(6) .
C23 H23 0.9300 .
C24 H24 0.9300 .
C25A S1A 1.680(2) .
C25 S1 1.608(8) .
